data_2218725
loop_
_publ_author_name
'Hojjat Kashani, Leila'
'Amani, Vahid'
'Yousefi, Mohammad'
'Khavasi, Hamid Reza'

_publ_section_title Tetrachlorido(4,4'-dimethyl-2,2'-bipyridine-\k^2^<i>N</i>,<i>N</i>')platinum(IV)
_journal_coeditor_code HK2470
_journal_issue 7
_journal_name_full 'Acta Crystallographica Section E'
_journal_page_first m905
_journal_page_last m906
_journal_paper_doi 10.1107/S1600536808016796
_journal_volume 64
_journal_year 2008
_chemical_formula_iupac '[Pt Cl4 (C12 H12 N2)]'
_chemical_formula_moiety 'C12 H12 Cl4 N2 Pt'
_chemical_formula_sum 'C12 H12 Cl4 N2 Pt'
_chemical_formula_weight 521.12
_chemical_name_systematic Tetrachlorido(4,4'-dimethyl-2,2'-bipyridine-\k^2^<i>N</i>,<i>N</i>')platinum(IV)
_space_group_IT_number 56
_symmetry_cell_setting orthorhombic
_symmetry_space_group_name_Hall '-P 2ab 2ac'
_symmetry_space_group_name_H-M 'P c c n'
_atom_sites_solution_hydrogens geom
_atom_sites_solution_primary direct
_atom_sites_solution_secondary difmap
_audit_creation_method SHELXL-97
_cell_angle_alpha 90.00
_cell_angle_beta 90.00
_cell_angle_gamma 90.00
_cell_formula_units_Z 4
_cell_length_a 6.9497(7)
_cell_length_b 13.3774(13)
_cell_length_c 17.3195(16)
_cell_measurement_reflns_used 1510
_cell_measurement_temperature 298(2)
_cell_measurement_theta_max 29.17
_cell_measurement_theta_min 2.80
_cell_volume 1610.2(3)
_computing_cell_refinement X-AREA
_computing_data_collection 'X-AREA (Stoe & Cie, 2005)'
_computing_data_reduction 'X-RED (Stoe & Cie, 2005)'
_computing_molecular_graphics 'ORTEP-3 for Windows (Farrugia, 1997)'
_computing_publication_material 'WinGX (Farrugia, 1999)'
_computing_structure_refinement 'SHELXL97 (Sheldrick, 2008)'
_computing_structure_solution 'SHELXS97 (Sheldrick, 2008)'
_diffrn_ambient_temperature 298(2)
_diffrn_detector_area_resol_mean '0.15 mm'
_diffrn_measured_fraction_theta_full 0.988
_diffrn_measured_fraction_theta_max 0.988
_diffrn_measurement_device_type 'Stoe IPDS II diffractometer'
_diffrn_measurement_method 'rotation method'
_diffrn_radiation_monochromator graphite
_diffrn_radiation_source 'fine-focus sealed tube'
_diffrn_radiation_type MoK\a
_diffrn_radiation_wavelength 0.71073
_diffrn_reflns_av_R_equivalents 0.0491
_diffrn_reflns_av_sigmaI/netI 0.0309
_diffrn_reflns_limit_h_max 9
_diffrn_reflns_limit_h_min -6
_diffrn_reflns_limit_k_max 17
_diffrn_reflns_limit_k_min -18
_diffrn_reflns_limit_l_max 18
_diffrn_reflns_limit_l_min -23
_diffrn_reflns_number 5803
_diffrn_reflns_theta_full 29.17
_diffrn_reflns_theta_max 29.17
_diffrn_reflns_theta_min 2.80
_diffrn_standards_number 0
_exptl_absorpt_coefficient_mu 9.364
_exptl_absorpt_correction_T_max 0.275
_exptl_absorpt_correction_T_min 0.172
_exptl_absorpt_correction_type numerical
_exptl_absorpt_process_details 'shape of crystal determined optically'
_exptl_crystal_colour yellow
_exptl_crystal_density_diffrn 2.150
_exptl_crystal_density_method 'not measured'
_exptl_crystal_description prism
_exptl_crystal_F_000 976
_exptl_crystal_size_max 0.25
_exptl_crystal_size_mid 0.23
_exptl_crystal_size_min 0.21
_refine_diff_density_max 0.955
_refine_diff_density_min -0.806
_refine_ls_extinction_method none
_refine_ls_goodness_of_fit_ref 1.161
_refine_ls_hydrogen_treatment constr
_refine_ls_matrix_type full
_refine_ls_number_parameters 87
_refine_ls_number_reflns 2157
_refine_ls_number_restraints 0
_refine_ls_restrained_S_all 1.161
_refine_ls_R_factor_all 0.0474
_refine_ls_R_factor_gt 0.0380
_refine_ls_shift/su_max 0.007
_refine_ls_shift/su_mean 0.001
_refine_ls_structure_factor_coef Fsqd
_refine_ls_weighting_details 'calc w=1/[\s^2^(Fo^2^)+(0.0451P)^2^+3.1448P] where P=(Fo^2^+2Fc^2^)/3'
_refine_ls_weighting_scheme calc
_refine_ls_wR_factor_gt 0.0921
_refine_ls_wR_factor_ref 0.0969
_reflns_number_gt 1779
_reflns_number_total 2157
_reflns_threshold_expression I>2\s(I)
_cod_data_source_file hk2470.cif
_cod_data_source_block I
_cod_database_code 2218725
_cod_database_fobs_code 2218725

loop_
_symmetry_equiv_pos_as_xyz
'x, y, z'
'-x+1/2, -y+1/2, z'
'x+1/2, -y, -z+1/2'
'-x, y+1/2, -z+1/2'
'-x, -y, -z'
'x-1/2, y-1/2, -z'
'-x-1/2, y, z-1/2'
'x, -y-1/2, z-1/2'

loop_
_atom_site_type_symbol
_atom_site_label
_atom_site_fract_x
_atom_site_fract_y
_atom_site_fract_z
_atom_site_U_iso_or_equiv
_atom_site_adp_type
_atom_site_calc_flag
_atom_site_refinement_flags
_atom_site_occupancy
Pt Pt1 0.2500 0.2500 0.451996(14) 0.02949(11) Uani d S 1
Cl Cl1 0.0431(2) 0.38548(12) 0.45575(10) 0.0500(4) Uani d . 1
Cl Cl2 0.0689(2) 0.17462(12) 0.35700(8) 0.0481(3) Uani d . 1
N N1 0.4010(6) 0.3087(3) 0.5416(2) 0.0316(9) Uani d . 1
C C1 0.3349(8) 0.2829(4) 0.6127(3) 0.0304(10) Uani d . 1
C C2 0.4230(8) 0.3185(4) 0.6782(3) 0.0381(11) Uani d . 1
H H2 0.3744 0.3015 0.7265 0.046 Uiso calc R 1
C C3 0.5850(8) 0.3801(4) 0.6728(3) 0.0399(12) Uani d . 1
C C4 0.6800(11) 0.4197(6) 0.7439(4) 0.0578(18) Uani d . 1
H H4A 0.7228 0.3649 0.7753 0.069 Uiso calc R 1
H H4B 0.5898 0.4595 0.7725 0.069 Uiso calc R 1
H H4C 0.7884 0.4601 0.7296 0.069 Uiso calc R 1
C C5 0.6513(9) 0.4028(5) 0.5998(4) 0.0472(14) Uani d . 1
H H5 0.7597 0.4429 0.5942 0.057 Uiso calc R 1
C C6 0.5593(9) 0.3668(5) 0.5349(3) 0.0424(13) Uani d . 1
H H6 0.6065 0.3827 0.4862 0.051 Uiso calc R 1

loop_
_atom_site_aniso_label
_atom_site_aniso_U_11
_atom_site_aniso_U_22
_atom_site_aniso_U_33
_atom_site_aniso_U_12
_atom_site_aniso_U_13
_atom_site_aniso_U_23
Pt1 0.03027(15) 0.03300(16) 0.02522(16) -0.00577(10) 0.000 0.000
Cl1 0.0429(7) 0.0431(8) 0.0638(10) 0.0050(6) 0.0091(7) 0.0049(6)
Cl2 0.0523(8) 0.0592(8) 0.0327(6) -0.0138(7) -0.0124(6) -0.0019(6)
N1 0.031(2) 0.035(2) 0.0283(19) -0.0121(18) -0.0011(16) -0.0041(16)
C1 0.031(2) 0.036(2) 0.024(2) -0.011(2) -0.0050(19) 0.0000(18)
C2 0.040(3) 0.044(3) 0.031(2) -0.007(2) -0.002(2) 0.004(2)
C3 0.035(3) 0.039(3) 0.046(3) -0.011(2) -0.007(2) -0.001(2)
C4 0.054(4) 0.070(4) 0.049(4) -0.021(4) -0.018(3) -0.005(3)
C5 0.036(3) 0.053(4) 0.053(3) -0.020(3) -0.006(3) -0.003(3)
C6 0.040(3) 0.052(3) 0.035(2) -0.020(3) 0.007(2) -0.001(2)

loop_
_atom_type_symbol
_atom_type_description
_atom_type_scat_dispersion_real
_atom_type_scat_dispersion_imag
_atom_type_scat_source
Pt Pt -1.7033 8.3905 'International Tables Vol C Tables 4.2.6.8 and 6.1.1.4'
C C 0.0033 0.0016 'International Tables Vol C Tables 4.2.6.8 and 6.1.1.4'
H H 0.0000 0.0000 'International Tables Vol C Tables 4.2.6.8 and 6.1.1.4'
Cl Cl 0.1484 0.1585 'International Tables Vol C Tables 4.2.6.8 and 6.1.1.4'
N N 0.0061 0.0033 'International Tables Vol C Tables 4.2.6.8 and 6.1.1.4'

loop_
_geom_angle_atom_site_label_1
_geom_angle_atom_site_label_2
_geom_angle_atom_site_label_3
_geom_angle_site_symmetry_1
_geom_angle_site_symmetry_3
_geom_angle
_geom_angle_publ_flag
N1 Pt1 N1 . 2 80.4(2) yes
N1 Pt1 Cl2 . . 175.58(12) yes
N1 Pt1 Cl2 2 . 95.40(13) ?
N1 Pt1 Cl2 . 2 95.40(13) yes
N1 Pt1 Cl2 2 2 175.58(12) ?
Cl2 Pt1 Cl2 . 2 88.85(8) yes
N1 Pt1 Cl1 . 2 87.72(14) yes
N1 Pt1 Cl1 2 2 89.81(14) ?
Cl2 Pt1 Cl1 . 2 90.96(6) yes
Cl2 Pt1 Cl1 2 2 91.34(6) ?
N1 Pt1 Cl1 . . 89.81(14) yes
N1 Pt1 Cl1 2 . 87.72(14) ?
Cl2 Pt1 Cl1 . . 91.34(6) yes
Cl2 Pt1 Cl1 2 . 90.96(6) ?
Cl1 Pt1 Cl1 2 . 176.78(8) yes
N1 C1 C2 . . 120.6(5) ?
N1 C1 C1 . 2 115.0(3) ?
C2 C1 C1 . 2 124.4(3) ?
C1 C2 C3 . . 120.5(5) ?
C1 C2 H2 . . 119.7 ?
C3 C2 H2 . . 119.7 ?
C5 C3 C2 . . 117.4(5) ?
C5 C3 C4 . . 122.0(5) ?
C2 C3 C4 . . 120.6(6) ?
C3 C4 H4A . . 109.5 ?
C3 C4 H4B . . 109.5 ?
H4A C4 H4B . . 109.5 ?
C3 C4 H4C . . 109.5 ?
H4A C4 H4C . . 109.5 ?
H4B C4 H4C . . 109.5 ?
C6 C5 C3 . . 121.0(5) ?
C6 C5 H5 . . 119.5 ?
C3 C5 H5 . . 119.5 ?
N1 C6 C5 . . 120.6(5) ?
N1 C6 H6 . . 119.7 ?
C5 C6 H6 . . 119.7 ?
C6 N1 C1 . . 119.9(4) ?
C6 N1 Pt1 . . 125.3(3) ?
C1 N1 Pt1 . . 114.8(3) ?

loop_
_geom_bond_atom_site_label_1
_geom_bond_atom_site_label_2
_geom_bond_site_symmetry_2
_geom_bond_distance
_geom_bond_publ_flag
Pt1 N1 . 2.031(4) yes
Pt1 N1 2 2.031(4) ?
Pt1 Cl2 . 2.3038(13) yes
Pt1 Cl2 2 2.3038(13) ?
Pt1 Cl1 2 2.3146(16) ?
Pt1 Cl1 . 2.3146(16) yes
C1 N1 . 1.359(6) ?
C1 C2 . 1.374(7) ?
C1 C1 2 1.472(10) ?
C2 C3 . 1.398(7) ?
C2 H2 . 0.9300 ?
C3 C5 . 1.380(9) ?
C3 C4 . 1.494(8) ?
C4 H4A . 0.9600 ?
C4 H4B . 0.9600 ?
C4 H4C . 0.9600 ?
C5 C6 . 1.379(8) ?
C5 H5 . 0.9300 ?
C6 N1 . 1.352(7) ?
C6 H6 . 0.9300 ?

loop_
_geom_torsion_atom_site_label_1
_geom_torsion_atom_site_label_2
_geom_torsion_atom_site_label_3
_geom_torsion_atom_site_label_4
_geom_torsion_site_symmetry_1
_geom_torsion
N1 C1 C2 C3 . -1.5(9)
C1 C1 C2 C3 2 179.4(7)
C1 C2 C3 C5 . -0.1(9)
C1 C2 C3 C4 . 179.4(6)
C2 C3 C5 C6 . 0.7(10)
C4 C3 C5 C6 . -178.8(7)
C3 C5 C6 N1 . 0.3(10)
C5 C6 N1 C1 . -2.0(9)
C5 C6 N1 Pt1 . -179.9(5)
C2 C1 N1 C6 . 2.6(9)
C1 C1 N1 C6 2 -178.3(6)
C2 C1 N1 Pt1 . -179.3(4)
C1 C1 N1 Pt1 2 -0.1(8)
N1 Pt1 N1 C6 2 178.1(6)
Cl1 Pt1 N1 C6 2 87.9(5)
Cl1 Pt1 N1 C6 . -94.2(5)
N1 Pt1 N1 C1 2 0.0(3)
Cl2 Pt1 N1 C1 2 178.7(4)
Cl1 Pt1 N1 C1 2 -90.2(4)
Cl1 Pt1 N1 C1 . 87.8(4)
